data_7057842
loop_
_publ_author_name
'Malan, Frederick P.'
'Singleton, Eric'
'van Rooyen, Petrus H.'
'Conradie, Jeanet'
'Landman, Maril\'e'

_publ_section_title
;
 Base-free glucose dehydration catalysed by NHC-stabilised heterohalo
 cyclopentadienyl Cr(iii) complexes
;
_journal_issue 23
_journal_name_full 'New Journal of Chemistry'
_journal_page_first 19193
_journal_paper_doi 10.1039/C8NJ04804E
_journal_volume 42
_journal_year 2018
_chemical_formula_sum 'C23 H23 Cl2 Cr N2'
_chemical_formula_weight 450.33
_space_group_crystal_system monoclinic
_space_group_IT_number 14
_space_group_name_Hall '-P 2ybc'
_space_group_name_H-M_alt 'P 1 21/c 1'
_symmetry_space_group_name_Hall '-P 2ybc'
_symmetry_space_group_name_H-M 'P 1 21/c 1'
_atom_sites_solution_hydrogens geom
_audit_creation_method SHELXL-2016/6
_audit_update_record
;
2018-03-22 deposited with the CCDC.
2018-10-23 downloaded from the CCDC.
;
_cell_angle_alpha 90
_cell_angle_beta 92.549(2)
_cell_angle_gamma 90
_cell_formula_units_Z 4
_cell_length_a 9.3840(6)
_cell_length_b 14.9768(10)
_cell_length_c 14.9659(10)
_cell_measurement_reflns_used 9984
_cell_measurement_temperature 150(2)
_cell_measurement_theta_max 26.92
_cell_measurement_theta_min 2.17
_cell_volume 2101.3(2)
_computing_structure_refinement 'SHELXL-2016/6 (Sheldrick, 2016)'
_computing_structure_solution 'SHELXT 2014/5 (Sheldrick, 2014)'
_diffrn_ambient_temperature 150(2)
_diffrn_measured_fraction_theta_full 1.000
_diffrn_measured_fraction_theta_max 0.996
_diffrn_measurement_device_type 'Bruker APEX-II CCD'
_diffrn_measurement_method '\f and \w scans'
_diffrn_radiation_type MoK\a
_diffrn_radiation_wavelength 0.71073
_diffrn_reflns_av_R_equivalents 0.1452
_diffrn_reflns_av_unetI/netI 0.0709
_diffrn_reflns_Laue_measured_fraction_full 1.000
_diffrn_reflns_Laue_measured_fraction_max 0.996
_diffrn_reflns_limit_h_max 12
_diffrn_reflns_limit_h_min -12
_diffrn_reflns_limit_k_max 19
_diffrn_reflns_limit_k_min -19
_diffrn_reflns_limit_l_max 19
_diffrn_reflns_limit_l_min -19
_diffrn_reflns_number 61071
_diffrn_reflns_point_group_measured_fraction_full 1.000
_diffrn_reflns_point_group_measured_fraction_max 0.996
_diffrn_reflns_theta_full 25.242
_diffrn_reflns_theta_max 27.392
_diffrn_reflns_theta_min 2.172
_exptl_absorpt_coefficient_mu 0.810
_exptl_absorpt_correction_T_max 0.7455
_exptl_absorpt_correction_T_min 0.6851
_exptl_absorpt_correction_type multi-scan
_exptl_absorpt_process_details
;
SADABS-2014/5 (Bruker,2014/5) was used for absorption correction.
wR2(int) was 0.1223 before and 0.0471 after correction.
TH5 Ratio of minimum to maximum transmission is 0.9190.
TH5 \l/2 correction factor is Not present.
;
_exptl_crystal_colour blue
_exptl_crystal_density_diffrn 1.424
_exptl_crystal_description block
_exptl_crystal_F_000 932
_exptl_crystal_size_max 0.162
_exptl_crystal_size_mid 0.155
_exptl_crystal_size_min 0.078
_refine_diff_density_max 0.655
_refine_diff_density_min -0.684
_refine_diff_density_rms 0.078
_refine_ls_extinction_method none
_refine_ls_goodness_of_fit_ref 0.904
_refine_ls_hydrogen_treatment constr
_refine_ls_matrix_type full
_refine_ls_number_parameters 253
_refine_ls_number_reflns 4752
_refine_ls_number_restraints 0
_refine_ls_restrained_S_all 0.904
_refine_ls_R_factor_all 0.0849
_refine_ls_R_factor_gt 0.0446
_refine_ls_shift/su_max 0.001
_refine_ls_shift/su_mean 0.000
_refine_ls_structure_factor_coef Fsqd
_refine_ls_weighting_details 'w=1/[\s^2^(Fo^2^)+(0.1000P)^2^] where P=(Fo^2^+2Fc^2^)/3'
_refine_ls_weighting_scheme calc
_refine_ls_wR_factor_gt 0.1256
_refine_ls_wR_factor_ref 0.1419
_reflns_Friedel_coverage 0.000
_reflns_number_gt 3145
_reflns_number_total 4752
_reflns_threshold_expression 'I > 2\s(I)'
_cod_data_source_file c8nj04804e2.cif
_cod_data_source_block mo_FMCR3_0m_a
_cod_depositor_comments
;
The following automatic conversions were performed:

'_exptl_absorpt_correction_type' value 'Multi-scan' changed to
'multi-scan' according to
/home/data/users/saulius/crontab/automatic-downloads/rss-feeds/RSC/lib/dictionaries/cif_core.dic
dictionary named 'cif_core.dic' version 2.4.2 from 2011-04-26.

Automatic conversion script
Id: cif_fix_values 4973 2017-02-22 13:04:09Z antanas 

 Adding full bibliography for 7057841--7057846.cif.
;
_cod_database_code 7057842
_shelx_shelxl_version_number 2016/6
_shelx_space_group_comment
;
The symmetry employed for this shelxl refinement is uniquely defined
by the following loop, which should always be used as a source of
symmetry information in preference to the above space-group names.
They are only intended as comments.
;
_shelx_estimated_absorpt_t_min 0.880
_shelx_estimated_absorpt_t_max 0.940

loop_
_space_group_symop_operation_xyz
'x, y, z'
'-x, y+1/2, -z+1/2'
'-x, -y, -z'
'x, -y-1/2, z-1/2'

loop_
_atom_site_label
_atom_site_type_symbol
_atom_site_fract_x
_atom_site_fract_y
_atom_site_fract_z
_atom_site_U_iso_or_equiv
_atom_site_adp_type
_atom_site_occupancy
_atom_site_site_symmetry_order
_atom_site_calc_flag
_atom_site_refinement_flags_posn
_atom_site_refinement_flags_adp
Cr1 Cr 0.18660(5) 0.67948(3) 0.55443(3) 0.02053(16) Uani 1 1 d . .
Cl1 Cl 0.21954(7) 0.53632(5) 0.61131(4) 0.02063(18) Uani 1 1 d . .
Cl2 Cl 0.23648(8) 0.74840(5) 0.69141(5) 0.0271(2) Uani 1 1 d . .
N1 N 0.4859(2) 0.76244(17) 0.50840(18) 0.0261(6) Uani 1 1 d . .
N2 N 0.4562(3) 0.63375(17) 0.44756(17) 0.0246(6) Uani 1 1 d . .
C1 C 0.3892(3) 0.6940(2) 0.4994(2) 0.0228(7) Uani 1 1 d . .
C2 C 0.6076(3) 0.7447(2) 0.4628(2) 0.0342(8) Uani 1 1 d . .
H2 H 0.688934 0.782064 0.459268 0.041 Uiso 1 1 calc R U
C3 C 0.5881(3) 0.6636(2) 0.4242(2) 0.0325(8) Uani 1 1 d . .
H3 H 0.653020 0.633140 0.387935 0.039 Uiso 1 1 calc R U
C4 C 0.0956(3) 0.7221(2) 0.4206(2) 0.0333(8) Uani 1 1 d . .
H4 H 0.150828 0.734458 0.366282 0.040 Uiso 1 1 calc R U
C5 C 0.0583(3) 0.7845(2) 0.4850(2) 0.0322(8) Uani 1 1 d . .
H5 H 0.081547 0.849704 0.484379 0.039 Uiso 1 1 calc R U
C6 C -0.0299(3) 0.7416(2) 0.5459(2) 0.0344(8) Uani 1 1 d . .
H6 H -0.079233 0.770781 0.596079 0.041 Uiso 1 1 calc R U
C7 C -0.0450(3) 0.6532(2) 0.5190(2) 0.0327(8) Uani 1 1 d . .
H7 H -0.105622 0.607453 0.547727 0.039 Uiso 1 1 calc R U
C8 C 0.0331(3) 0.6398(2) 0.4428(2) 0.0343(8) Uani 1 1 d . .
H8 H 0.036520 0.583414 0.407165 0.041 Uiso 1 1 calc R U
C9 C 0.4638(3) 0.8486(2) 0.5519(2) 0.0268(7) Uani 1 1 d . .
H9A H 0.557398 0.878233 0.562238 0.032 Uiso 1 1 calc R U
H9B H 0.423458 0.837967 0.610944 0.032 Uiso 1 1 calc R U
C10 C 0.3661(3) 0.9101(2) 0.4986(2) 0.0239(7) Uani 1 1 d . .
C11 C 0.2880(3) 0.9726(2) 0.5435(2) 0.0317(8) Uani 1 1 d . .
H11 H 0.299444 0.976602 0.606806 0.038 Uiso 1 1 calc R U
C12 C 0.1934(4) 1.0296(2) 0.4983(3) 0.0371(9) Uani 1 1 d . .
H12 H 0.139689 1.071648 0.530368 0.045 Uiso 1 1 calc R U
C13 C 0.1778(4) 1.0247(2) 0.4066(3) 0.0405(9) Uani 1 1 d . .
H13 H 0.112665 1.063092 0.375054 0.049 Uiso 1 1 calc R U
C14 C 0.2571(4) 0.9639(2) 0.3605(2) 0.0367(8) Uani 1 1 d . .
H14 H 0.247264 0.960884 0.297140 0.044 Uiso 1 1 calc R U
C15 C 0.3502(3) 0.9076(2) 0.4062(2) 0.0302(8) Uani 1 1 d . .
H15 H 0.404687 0.866165 0.373824 0.036 Uiso 1 1 calc R U
C16 C 0.3969(3) 0.5490(2) 0.4140(2) 0.0263(7) Uani 1 1 d . .
H16A H 0.305490 0.537653 0.442518 0.032 Uiso 1 1 calc R U
H16B H 0.463312 0.500126 0.431799 0.032 Uiso 1 1 calc R U
C17 C 0.3710(4) 0.5468(2) 0.3127(2) 0.0348(8) Uani 1 1 d . .
H17A H 0.304092 0.595025 0.293765 0.042 Uiso 1 1 calc R U
H17B H 0.462025 0.556571 0.283058 0.042 Uiso 1 1 calc R U
C18 C 0.3096(4) 0.4578(2) 0.2857(2) 0.0299(8) Uani 1 1 d . .
C19 C 0.1646(4) 0.4477(3) 0.2610(2) 0.0346(8) Uani 1 1 d . .
H19 H 0.103765 0.498435 0.260351 0.042 Uiso 1 1 calc R U
C20 C 0.1094(4) 0.3656(3) 0.2378(2) 0.0433(10) Uani 1 1 d . .
H20 H 0.011414 0.360602 0.219760 0.052 Uiso 1 1 calc R U
C21 C 0.1934(4) 0.2905(3) 0.2403(2) 0.0471(10) Uani 1 1 d . .
H21 H 0.154282 0.233724 0.225149 0.057 Uiso 1 1 calc R U
C22 C 0.3380(4) 0.2995(3) 0.2658(2) 0.0430(9) Uani 1 1 d . .
H22 H 0.397529 0.248203 0.267463 0.052 Uiso 1 1 calc R U
C23 C 0.3948(4) 0.3808(2) 0.2881(2) 0.0340(8) Uani 1 1 d . .
H23 H 0.493184 0.385327 0.305540 0.041 Uiso 1 1 calc R U

loop_
_atom_site_aniso_label
_atom_site_aniso_U_11
_atom_site_aniso_U_22
_atom_site_aniso_U_33
_atom_site_aniso_U_23
_atom_site_aniso_U_13
_atom_site_aniso_U_12
Cr1 0.0203(3) 0.0187(3) 0.0223(3) -0.0013(2) -0.00178(19) 0.0007(2)
Cl1 0.0258(4) 0.0157(4) 0.0204(3) 0.0020(3) 0.0005(3) 0.0032(3)
Cl2 0.0318(4) 0.0288(5) 0.0210(4) -0.0099(3) 0.0037(3) -0.0103(3)
N1 0.0192(13) 0.0242(15) 0.0348(15) 0.0024(12) -0.0003(11) 0.0010(11)
N2 0.0237(13) 0.0185(15) 0.0314(14) -0.0004(11) 0.0008(11) 0.0022(11)
C1 0.0253(16) 0.0183(17) 0.0244(15) 0.0021(13) -0.0033(12) 0.0029(13)
C2 0.0225(16) 0.028(2) 0.052(2) -0.0008(17) 0.0047(15) 0.0015(15)
C3 0.0261(17) 0.033(2) 0.0395(19) -0.0009(16) 0.0090(14) 0.0033(15)
C4 0.0314(18) 0.038(2) 0.0291(17) 0.0075(16) -0.0077(14) 0.0075(16)
C5 0.0217(16) 0.0210(18) 0.053(2) 0.0119(17) -0.0076(15) 0.0027(14)
C6 0.0215(16) 0.039(2) 0.043(2) 0.0017(17) 0.0023(14) 0.0074(15)
C7 0.0197(16) 0.027(2) 0.050(2) 0.0083(17) -0.0087(15) -0.0045(14)
C8 0.0347(19) 0.029(2) 0.0371(19) -0.0018(16) -0.0172(15) 0.0018(16)
C9 0.0250(16) 0.0246(18) 0.0306(17) -0.0060(14) -0.0005(13) -0.0037(14)
C10 0.0242(15) 0.0174(17) 0.0305(16) -0.0018(14) 0.0042(12) -0.0018(13)
C11 0.0344(18) 0.029(2) 0.0315(17) -0.0096(15) 0.0049(14) -0.0084(15)
C12 0.0346(19) 0.024(2) 0.052(2) -0.0098(17) 0.0010(17) 0.0059(16)
C13 0.034(2) 0.027(2) 0.059(2) 0.0038(18) -0.0112(17) 0.0032(16)
C14 0.048(2) 0.032(2) 0.0297(17) 0.0019(16) -0.0043(15) -0.0035(17)
C15 0.0316(17) 0.031(2) 0.0278(16) -0.0051(15) 0.0032(13) 0.0011(15)
C16 0.0341(18) 0.0200(18) 0.0247(15) -0.0002(13) 0.0025(13) 0.0018(14)
C17 0.045(2) 0.033(2) 0.0261(17) 0.0079(15) -0.0023(15) -0.0011(17)
C18 0.0358(18) 0.033(2) 0.0207(15) 0.0015(14) -0.0003(13) 0.0023(16)
C19 0.0345(19) 0.046(2) 0.0227(16) -0.0038(16) -0.0034(14) 0.0042(17)
C20 0.035(2) 0.062(3) 0.0327(19) -0.0099(19) -0.0011(15) -0.009(2)
C21 0.060(3) 0.044(2) 0.036(2) -0.0129(19) -0.0025(18) -0.014(2)
C22 0.052(2) 0.038(2) 0.038(2) -0.0111(18) -0.0027(17) 0.0066(19)
C23 0.0315(18) 0.045(2) 0.0252(16) -0.0075(16) -0.0034(13) 0.0009(17)

loop_
_atom_type_symbol
_atom_type_description
_atom_type_scat_dispersion_real
_atom_type_scat_dispersion_imag
_atom_type_scat_source
C C 0.0033 0.0016 'International Tables Vol C Tables 4.2.6.8 and 6.1.1.4'
H H 0.0000 0.0000 'International Tables Vol C Tables 4.2.6.8 and 6.1.1.4'
Cl Cl 0.1484 0.1585 'International Tables Vol C Tables 4.2.6.8 and 6.1.1.4'
Cr Cr 0.3209 0.6236 'International Tables Vol C Tables 4.2.6.8 and 6.1.1.4'
N N 0.0061 0.0033 'International Tables Vol C Tables 4.2.6.8 and 6.1.1.4'

loop_
_geom_angle_atom_site_label_1
_geom_angle_atom_site_label_2
_geom_angle_atom_site_label_3
_geom_angle
C1 Cr1 C5 102.92(12)
C1 Cr1 C6 139.97(12)
C5 Cr1 C6 37.06(12)
C1 Cr1 C4 86.31(12)
C5 Cr1 C4 36.69(13)
C6 Cr1 C4 61.30(13)
C1 Cr1 C8 107.24(13)
C5 Cr1 C8 61.28(13)
C6 Cr1 C8 60.92(13)
C4 Cr1 C8 36.78(13)
C1 Cr1 C7 143.28(12)
C5 Cr1 C7 60.91(13)
C6 Cr1 C7 36.11(12)
C4 Cr1 C7 60.80(13)
C8 Cr1 C7 36.29(13)
C1 Cr1 Cl1 97.48(8)
C5 Cr1 Cl1 152.83(9)
C6 Cr1 Cl1 120.77(9)
C4 Cr1 Cl1 129.13(10)
C8 Cr1 Cl1 95.69(9)
C7 Cr1 Cl1 92.08(9)
C1 Cr1 Cl2 98.55(8)
C5 Cr1 Cl2 100.51(10)
C6 Cr1 Cl2 90.71(10)
C4 Cr1 Cl2 135.87(10)
C8 Cr1 Cl2 150.97(10)
C7 Cr1 Cl2 116.12(10)
Cl1 Cr1 Cl2 93.92(3)
C1 N1 C2 111.4(3)
C1 N1 C9 126.6(2)
C2 N1 C9 121.7(3)
C1 N2 C3 111.9(3)
C1 N2 C16 126.3(3)
C3 N2 C16 121.7(3)
N2 C1 N1 103.4(3)
N2 C1 Cr1 126.8(2)
N1 C1 Cr1 129.8(2)
C3 C2 N1 106.5(3)
C3 C2 H2 126.7
N1 C2 H2 126.7
C2 C3 N2 106.8(3)
C2 C3 H3 126.6
N2 C3 H3 126.6
C5 C4 C8 107.6(3)
C5 C4 Cr1 70.74(19)
C8 C4 Cr1 71.68(18)
C5 C4 H4 126.2
C8 C4 H4 126.2
Cr1 C4 H4 126.2
C4 C5 C6 108.2(3)
C4 C5 Cr1 72.57(19)
C6 C5 Cr1 72.28(18)
C4 C5 H5 125.8
C6 C5 H5 125.8
Cr1 C5 H5 125.8
C7 C6 C5 107.6(3)
C7 C6 Cr1 72.54(19)
C5 C6 Cr1 70.65(17)
C7 C6 H6 126.1
C5 C6 H6 126.1
Cr1 C6 H6 126.1
C6 C7 C8 108.9(3)
C6 C7 Cr1 71.34(18)
C8 C7 Cr1 71.42(18)
C6 C7 H7 125.5
C8 C7 H7 125.5
Cr1 C7 H7 125.5
C7 C8 C4 107.8(3)
C7 C8 Cr1 72.29(18)
C4 C8 Cr1 71.54(18)
C7 C8 H8 126.0
C4 C8 H8 126.0
Cr1 C8 H8 126.0
N1 C9 C10 113.6(2)
N1 C9 H9A 108.9
C10 C9 H9A 108.9
N1 C9 H9B 108.9
C10 C9 H9B 108.9
H9A C9 H9B 107.7
C11 C10 C15 118.0(3)
C11 C10 C9 118.8(3)
C15 C10 C9 123.3(3)
C10 C11 C12 121.4(3)
C10 C11 H11 119.3
C12 C11 H11 119.3
C13 C12 C11 119.4(3)
C13 C12 H12 120.3
C11 C12 H12 120.3
C12 C13 C14 119.9(3)
C12 C13 H13 120.1
C14 C13 H13 120.1
C15 C14 C13 120.1(3)
C15 C14 H14 120.0
C13 C14 H14 120.0
C14 C15 C10 121.2(3)
C14 C15 H15 119.4
C10 C15 H15 119.4
N2 C16 C17 113.6(3)
N2 C16 H16A 108.8
C17 C16 H16A 108.8
N2 C16 H16B 108.8
C17 C16 H16B 108.8
H16A C16 H16B 107.7
C18 C17 C16 109.2(3)
C18 C17 H17A 109.8
C16 C17 H17A 109.8
C18 C17 H17B 109.8
C16 C17 H17B 109.8
H17A C17 H17B 108.3
C19 C18 C23 117.7(3)
C19 C18 C17 121.5(3)
C23 C18 C17 120.7(3)
C20 C19 C18 120.9(3)
C20 C19 H19 119.6
C18 C19 H19 119.6
C21 C20 C19 121.1(3)
C21 C20 H20 119.4
C19 C20 H20 119.4
C20 C21 C22 118.5(4)
C20 C21 H21 120.7
C22 C21 H21 120.7
C23 C22 C21 121.1(4)
C23 C22 H22 119.4
C21 C22 H22 119.4
C22 C23 C18 120.7(3)
C22 C23 H23 119.7
C18 C23 H23 119.7

loop_
_geom_bond_atom_site_label_1
_geom_bond_atom_site_label_2
_geom_bond_distance
Cr1 C1 2.117(3)
Cr1 C5 2.212(3)
Cr1 C6 2.233(3)
Cr1 C4 2.236(3)
Cr1 C8 2.237(3)
Cr1 C7 2.248(3)
Cr1 Cl1 2.3224(9)
Cr1 Cl2 2.3241(8)
N1 C1 1.372(4)
N1 C2 1.381(4)
N1 C9 1.463(4)
N2 C1 1.361(4)
N2 C3 1.376(4)
N2 C16 1.466(4)
C2 C3 1.354(5)
C2 H2 0.9500
C3 H3 0.9500
C4 C5 1.400(5)
C4 C8 1.411(5)
C4 H4 1.0000
C5 C6 1.413(5)
C5 H5 1.0000
C6 C7 1.389(5)
C6 H6 1.0000
C7 C8 1.397(5)
C7 H7 1.0000
C8 H8 1.0000
C9 C10 1.504(4)
C9 H9A 0.9900
C9 H9B 0.9900
C10 C11 1.382(4)
C10 C15 1.385(4)
C11 C12 1.386(5)
C11 H11 0.9500
C12 C13 1.376(5)
C12 H12 0.9500
C13 C14 1.380(5)
C13 H13 0.9500
C14 C15 1.374(5)
C14 H14 0.9500
C15 H15 0.9500
C16 C17 1.525(4)
C16 H16A 0.9900
C16 H16B 0.9900
C17 C18 1.501(5)
C17 H17A 0.9900
C17 H17B 0.9900
C18 C19 1.401(5)
C18 C23 1.403(5)
C19 C20 1.374(5)
C19 H19 0.9500
C20 C21 1.372(5)
C20 H20 0.9500
C21 C22 1.399(5)
C21 H21 0.9500
C22 C23 1.365(5)
C22 H22 0.9500
C23 H23 0.9500

loop_
_geom_torsion_atom_site_label_1
_geom_torsion_atom_site_label_2
_geom_torsion_atom_site_label_3
_geom_torsion_atom_site_label_4
_geom_torsion
C3 N2 C1 N1 -0.8(3)
C16 N2 C1 N1 -177.1(3)
C3 N2 C1 Cr1 -179.0(2)
C16 N2 C1 Cr1 4.7(4)
C2 N1 C1 N2 0.5(3)
C9 N1 C1 N2 174.5(3)
C2 N1 C1 Cr1 178.6(2)
C9 N1 C1 Cr1 -7.4(4)
C1 N1 C2 C3 -0.1(4)
C9 N1 C2 C3 -174.4(3)
N1 C2 C3 N2 -0.4(4)
C1 N2 C3 C2 0.8(4)
C16 N2 C3 C2 177.3(3)
C8 C4 C5 C6 -1.4(4)
Cr1 C4 C5 C6 -64.0(2)
C8 C4 C5 Cr1 62.6(2)
C4 C5 C6 C7 0.6(4)
Cr1 C5 C6 C7 -63.6(2)
C4 C5 C6 Cr1 64.2(2)
C5 C6 C7 C8 0.4(4)
Cr1 C6 C7 C8 -61.9(2)
C5 C6 C7 Cr1 62.4(2)
C6 C7 C8 C4 -1.3(4)
Cr1 C7 C8 C4 -63.2(2)
C6 C7 C8 Cr1 61.9(2)
C5 C4 C8 C7 1.6(4)
Cr1 C4 C8 C7 63.6(2)
C5 C4 C8 Cr1 -62.0(2)
C1 N1 C9 C10 -72.8(4)
C2 N1 C9 C10 100.6(3)
N1 C9 C10 C11 152.0(3)
N1 C9 C10 C15 -28.0(4)
C15 C10 C11 C12 1.8(5)
C9 C10 C11 C12 -178.2(3)
C10 C11 C12 C13 -0.8(5)
C11 C12 C13 C14 -0.5(5)
C12 C13 C14 C15 0.7(5)
C13 C14 C15 C10 0.3(5)
C11 C10 C15 C14 -1.6(5)
C9 C10 C15 C14 178.5(3)
C1 N2 C16 C17 112.8(3)
C3 N2 C16 C17 -63.2(4)
N2 C16 C17 C18 -179.5(3)
C16 C17 C18 C19 104.5(3)
C16 C17 C18 C23 -72.7(4)
C23 C18 C19 C20 -1.7(5)
C17 C18 C19 C20 -179.0(3)
C18 C19 C20 C21 1.7(5)
C19 C20 C21 C22 -1.0(6)
C20 C21 C22 C23 0.4(6)
C21 C22 C23 C18 -0.4(5)
C19 C18 C23 C22 1.0(5)
C17 C18 C23 C22 178.4(3)
